data_7210705
loop_
_publ_author_name
'He, Xiang'
'Lu, Xiao-Peng'
'Ju, Zhan-Feng'
'Li, Chun-Ju'
'Zhang, Qi-Kai'
'Li, Ming-Xing'

_publ_section_title
;
 Syntheses, structures, and photoluminescent properties of ten
 metal--organic frameworks constructed by a flexible tetracarboxylate
 ligand
;
_journal_issue 14
_journal_name_full CrystEngComm
_journal_page_first 2731
_journal_paper_doi 10.1039/c3ce26864k
_journal_volume 15
_journal_year 2013
_chemical_formula_moiety 'C22 H19 N4 O5 Zn, 2(O)'
_chemical_formula_sum 'C44 H38 N8 O14 Zn2'
_chemical_formula_weight 1033.56
_chemical_name_systematic
;
?
;
_space_group_IT_number 14
_symmetry_cell_setting monoclinic
_symmetry_space_group_name_Hall '-P 2yn'
_symmetry_space_group_name_H-M 'P 1 21/n 1'
_atom_sites_solution_hydrogens geom
_atom_sites_solution_primary direct
_atom_sites_solution_secondary difmap
_audit_creation_method SHELXL-97
_cell_angle_alpha 90.00
_cell_angle_beta 98.280(3)
_cell_angle_gamma 90.00
_cell_formula_units_Z 2
_cell_length_a 8.158(2)
_cell_length_b 17.418(4)
_cell_length_c 17.558(4)
_cell_measurement_temperature 296(2)
_cell_volume 2468.9(10)
_computing_structure_refinement 'SHELXL-97 (Sheldrick, 2008)'
_computing_structure_solution 'SHELXS-97 (Sheldrick, 2008)'
_diffrn_ambient_temperature 296(2)
_diffrn_measured_fraction_theta_full 0.989
_diffrn_measured_fraction_theta_max 0.989
_diffrn_radiation_monochromator graphite
_diffrn_radiation_source 'fine-focus sealed tube'
_diffrn_radiation_type MoK\a
_diffrn_radiation_wavelength 0.71073
_diffrn_reflns_av_R_equivalents 0.0427
_diffrn_reflns_av_sigmaI/netI 0.0570
_diffrn_reflns_limit_h_max 10
_diffrn_reflns_limit_h_min -9
_diffrn_reflns_limit_k_max 22
_diffrn_reflns_limit_k_min -22
_diffrn_reflns_limit_l_max 13
_diffrn_reflns_limit_l_min -22
_diffrn_reflns_number 14908
_diffrn_reflns_theta_full 27.55
_diffrn_reflns_theta_max 27.55
_diffrn_reflns_theta_min 2.34
_exptl_absorpt_coefficient_mu 1.042
_exptl_absorpt_correction_T_max 0.9306
_exptl_absorpt_correction_T_min 0.8679
_exptl_absorpt_correction_type multi-scan
_exptl_absorpt_process_details 'SADABS (Sheldrick,1996)'
_exptl_crystal_colour red
_exptl_crystal_density_diffrn 1.390
_exptl_crystal_density_method 'not measured'
_exptl_crystal_description block
_exptl_crystal_F_000 1060
_exptl_crystal_size_max 0.14
_exptl_crystal_size_mid 0.08
_exptl_crystal_size_min 0.07
_refine_diff_density_max 1.565
_refine_diff_density_min -0.527
_refine_diff_density_rms 0.150
_refine_ls_extinction_method none
_refine_ls_goodness_of_fit_ref 1.085
_refine_ls_hydrogen_treatment mixed
_refine_ls_matrix_type full
_refine_ls_number_parameters 307
_refine_ls_number_reflns 5634
_refine_ls_number_restraints 0
_refine_ls_restrained_S_all 1.085
_refine_ls_R_factor_all 0.1269
_refine_ls_R_factor_gt 0.0843
_refine_ls_shift/su_max 0.001
_refine_ls_shift/su_mean 0.000
_refine_ls_structure_factor_coef Fsqd
_refine_ls_weighting_details 'calc w=1/[\s^2^(Fo^2^)+(0.1296P)^2^+3.2937P] where P=(Fo^2^+2Fc^2^)/3'
_refine_ls_weighting_scheme calc
_refine_ls_wR_factor_gt 0.2361
_refine_ls_wR_factor_ref 0.2671
_reflns_number_gt 3582
_reflns_number_total 5634
_reflns_threshold_expression >2sigma(I)
_cod_data_source_file c3ce26864k.txt
_cod_data_source_block a9
_cod_depositor_comments
;
The following automatic conversions were performed:

'_symmetry_cell_setting' value 'Monoclinic' changed to 'monoclinic'
according to /home/saulius/struct/CIF-dictionaries/cif_core.dic
dictionary named 'cif_core.dic' version 2.4.2 from 2011-04-26.

Automatic conversion script
Id: cif_fix_values 1891 2012-01-12 08:04:46Z andrius 
;
_cod_original_cell_volume 2469.0(11)
_cod_original_sg_symbol_H-M P2(1)/n
_cod_database_code 7210705

loop_
_symmetry_equiv_pos_as_xyz
'x, y, z'
'-x+1/2, y+1/2, -z+1/2'
'-x, -y, -z'
'x-1/2, -y-1/2, z-1/2'

loop_
_atom_site_label
_atom_site_type_symbol
_atom_site_fract_x
_atom_site_fract_y
_atom_site_fract_z
_atom_site_U_iso_or_equiv
_atom_site_adp_type
_atom_site_occupancy
_atom_site_symmetry_multiplicity
_atom_site_calc_flag
_atom_site_refinement_flags
C1 C -0.0570(7) 0.6614(3) 0.1604(3) 0.0490(13) Uani 1 1 d .
C2 C -0.1808(6) 0.6628(3) 0.0885(3) 0.0400(11) Uani 1 1 d .
C3 C -0.1509(7) 0.7022(3) 0.0248(3) 0.0445(12) Uani 1 1 d .
H3 H -0.0509 0.7279 0.0253 0.053 Uiso 1 1 calc R
C4 C -0.2683(7) 0.7044(3) -0.0404(3) 0.0454(13) Uani 1 1 d .
C5 C -0.2312(8) 0.7472(4) -0.1108(4) 0.0576(15) Uani 1 1 d .
C6 C -0.4162(7) 0.6661(3) -0.0421(3) 0.0508(14) Uani 1 1 d .
H6 H -0.4942 0.6665 -0.0863 0.061 Uiso 1 1 calc R
C7 C -0.4473(7) 0.6268(4) 0.0232(3) 0.0527(14) Uani 1 1 d .
C8 C -0.3289(7) 0.6244(3) 0.0885(3) 0.0496(13) Uani 1 1 d .
H8 H -0.3491 0.5972 0.1317 0.059 Uiso 1 1 calc R
C9 C -0.7165(8) 0.5876(5) -0.0343(4) 0.0667(18) Uani 1 1 d .
H9A H -0.6747 0.5654 -0.0784 0.080 Uiso 1 1 calc R
H9B H -0.7510 0.6398 -0.0471 0.080 Uiso 1 1 calc R
C10 C -0.8628(7) 0.5413(3) -0.0158(4) 0.0547(15) Uani 1 1 d .
C11 C -1.0025(8) 0.5369(4) -0.0685(4) 0.0648(17) Uani 1 1 d .
H11 H -1.0059 0.5623 -0.1154 0.078 Uiso 1 1 calc R
C12 C -0.8618(8) 0.5040(4) 0.0540(4) 0.0629(17) Uani 1 1 d .
H12 H -0.7686 0.5068 0.0912 0.075 Uiso 1 1 calc R
C13 C 0.5733(8) 0.7740(4) 0.2538(4) 0.0683(19) Uani 1 1 d .
H13 H 0.5856 0.7598 0.3053 0.082 Uiso 1 1 calc R
C14 C 0.7023(9) 0.8113(4) 0.2281(5) 0.0697(19) Uani 1 1 d .
H14 H 0.7993 0.8212 0.2614 0.084 Uiso 1 1 calc R
C15 C 0.6865(8) 0.8342(4) 0.1514(4) 0.0620(17) Uani 1 1 d .
C16 C 0.5354(9) 0.8185(4) 0.1052(4) 0.0637(17) Uani 1 1 d .
H16 H 0.5176 0.8343 0.0541 0.076 Uiso 1 1 calc R
C17 C 0.4137(8) 0.7797(4) 0.1357(4) 0.0555(15) Uani 1 1 d .
H17 H 0.3153 0.7688 0.1038 0.067 Uiso 1 1 calc R
C18 C 1.0286(8) 0.9430(4) 0.1887(4) 0.0617(17) Uani 1 1 d .
C19 C 1.1984(9) 0.9517(4) 0.2146(6) 0.076(2) Uani 1 1 d .
H19 H 1.2692 0.9096 0.2176 0.091 Uiso 1 1 calc R
C20 C 1.2595(8) 1.0249(5) 0.2360(4) 0.0691(19) Uani 1 1 d .
H20 H 1.3723 1.0302 0.2527 0.083 Uiso 1 1 calc R
C21 C 1.0024(8) 1.0773(4) 0.2112(4) 0.0651(17) Uani 1 1 d .
H21 H 0.9342 1.1201 0.2111 0.078 Uiso 1 1 calc R
C22 C 0.9314(9) 1.0073(4) 0.1883(5) 0.0691(19) Uani 1 1 d .
H22 H 0.8178 1.0038 0.1727 0.083 Uiso 1 1 calc R
N1 N 0.4297(6) 0.7566(3) 0.2094(3) 0.0544(12) Uani 1 1 d .
N2 N 0.8104(7) 0.8707(3) 0.1207(4) 0.0775(18) Uani 1 1 d .
N3 N 0.9671(7) 0.8732(3) 0.1633(5) 0.084(2) Uani 1 1 d .
N4 N 1.1672(6) 1.0859(3) 0.2336(3) 0.0506(11) Uani 1 1 d .
O1 O 0.0733(5) 0.7040(2) 0.1593(2) 0.0539(10) Uani 1 1 d .
O2 O -0.0803(5) 0.6224(3) 0.2163(2) 0.0645(12) Uani 1 1 d .
O3 O -0.0961(6) 0.7811(3) -0.1098(3) 0.0822(16) Uani 1 1 d .
O4 O -0.3397(5) 0.7468(3) -0.1699(2) 0.0647(12) Uani 1 1 d .
O5 O -0.5905(5) 0.5877(3) 0.0297(3) 0.0722(13) Uani 1 1 d .
O6 O 0.9071(12) 0.6393(8) 0.3691(5) 0.197(5) Uani 1 1 d .
O7 O 0.1931(15) 0.8339(11) 0.9723(7) 0.326(11) Uani 1 1 d .
Zn1 Zn 0.24581(8) 0.69417(4) 0.24826(4) 0.0496(3) Uani 1 1 d .

loop_
_atom_site_aniso_label
_atom_site_aniso_U_11
_atom_site_aniso_U_22
_atom_site_aniso_U_33
_atom_site_aniso_U_23
_atom_site_aniso_U_13
_atom_site_aniso_U_12
C1 0.044(3) 0.053(3) 0.048(3) -0.005(3) -0.002(2) 0.002(3)
C2 0.035(3) 0.042(3) 0.041(3) 0.000(2) -0.001(2) -0.001(2)
C3 0.040(3) 0.048(3) 0.044(3) -0.002(2) 0.001(2) -0.007(2)
C4 0.043(3) 0.048(3) 0.043(3) 0.003(2) -0.002(2) 0.001(2)
C5 0.060(4) 0.065(4) 0.047(3) 0.001(3) 0.005(3) -0.002(3)
C6 0.038(3) 0.063(3) 0.048(3) 0.002(3) -0.004(2) -0.008(3)
C7 0.040(3) 0.067(4) 0.050(3) 0.000(3) 0.001(2) -0.008(3)
C8 0.051(3) 0.057(3) 0.039(3) 0.002(3) -0.002(2) -0.005(3)
C9 0.049(4) 0.086(5) 0.061(4) 0.004(4) -0.005(3) -0.011(3)
C10 0.039(3) 0.059(4) 0.065(4) -0.013(3) 0.004(3) -0.005(3)
C11 0.055(4) 0.079(4) 0.056(4) 0.002(3) -0.008(3) -0.009(3)
C12 0.048(3) 0.081(4) 0.054(4) 0.003(3) -0.010(3) -0.014(3)
C13 0.061(4) 0.075(4) 0.064(4) 0.014(4) -0.010(3) -0.020(3)
C14 0.053(4) 0.071(4) 0.079(5) -0.003(4) -0.011(3) -0.013(3)
C15 0.058(4) 0.048(3) 0.079(5) -0.005(3) 0.004(3) -0.010(3)
C16 0.062(4) 0.065(4) 0.064(4) 0.000(3) 0.009(3) -0.006(3)
C17 0.056(4) 0.055(3) 0.053(3) -0.004(3) 0.001(3) -0.002(3)
C18 0.053(4) 0.052(3) 0.080(5) 0.001(3) 0.008(3) -0.004(3)
C19 0.050(4) 0.056(4) 0.119(7) 0.000(4) 0.000(4) -0.002(3)
C20 0.041(3) 0.077(5) 0.086(5) 0.002(4) -0.004(3) -0.003(3)
C21 0.050(4) 0.061(4) 0.084(5) -0.011(4) 0.007(3) -0.004(3)
C22 0.051(4) 0.059(4) 0.095(5) -0.003(4) 0.003(3) -0.009(3)
N1 0.043(3) 0.063(3) 0.055(3) -0.002(2) -0.002(2) -0.006(2)
N2 0.063(4) 0.065(4) 0.103(5) -0.009(3) 0.008(3) -0.022(3)
N3 0.060(4) 0.051(3) 0.137(6) -0.008(4) 0.005(4) -0.011(3)
N4 0.048(3) 0.051(3) 0.051(3) -0.002(2) 0.005(2) -0.003(2)
O1 0.046(2) 0.064(3) 0.048(2) -0.0002(19) -0.0067(18) -0.0058(19)
O2 0.059(3) 0.082(3) 0.048(2) 0.015(2) -0.008(2) -0.003(2)
O3 0.072(3) 0.114(4) 0.059(3) 0.019(3) 0.004(2) -0.037(3)
O4 0.057(3) 0.086(3) 0.047(2) 0.012(2) -0.005(2) 0.002(2)
O5 0.044(2) 0.099(3) 0.068(3) 0.009(3) -0.008(2) -0.026(2)
O6 0.150(7) 0.328(14) 0.124(7) -0.068(8) 0.056(6) -0.111(9)
O7 0.172(10) 0.64(3) 0.142(9) 0.144(14) -0.057(8) -0.171(15)
Zn1 0.0434(4) 0.0568(4) 0.0456(4) 0.0008(3) -0.0032(3) 0.0034(3)

loop_
_atom_type_symbol
_atom_type_description
_atom_type_scat_dispersion_real
_atom_type_scat_dispersion_imag
_atom_type_scat_source
C C 0.0033 0.0016 'International Tables Vol C Tables 4.2.6.8 and 6.1.1.4'
H H 0.0000 0.0000 'International Tables Vol C Tables 4.2.6.8 and 6.1.1.4'
N N 0.0061 0.0033 'International Tables Vol C Tables 4.2.6.8 and 6.1.1.4'
O O 0.0106 0.0060 'International Tables Vol C Tables 4.2.6.8 and 6.1.1.4'
Zn Zn 0.2839 1.4301 'International Tables Vol C Tables 4.2.6.8 and 6.1.1.4'

loop_
_geom_angle_atom_site_label_1
_geom_angle_atom_site_label_2
_geom_angle_atom_site_label_3
_geom_angle
_geom_angle_site_symmetry_1
_geom_angle_site_symmetry_3
O2 C1 O1 123.2(5) . .
O2 C1 C2 121.2(5) . .
O1 C1 C2 115.6(5) . .
C3 C2 C8 120.2(5) . .
C3 C2 C1 121.3(5) . .
C8 C2 C1 118.4(5) . .
C2 C3 C4 120.5(5) . .
C6 C4 C3 120.4(5) . .
C6 C4 C5 120.0(5) . .
C3 C4 C5 119.6(5) . .
O3 C5 O4 121.8(6) . .
O3 C5 C4 120.2(5) . .
O4 C5 C4 118.0(6) . .
C4 C6 C7 119.0(5) . .
O5 C7 C8 114.6(5) . .
O5 C7 C6 124.9(5) . .
C8 C7 C6 120.5(5) . .
C2 C8 C7 119.4(5) . .
O5 C9 C10 109.7(5) . .
C12 C10 C11 118.1(6) . .
C12 C10 C9 122.4(5) . .
C11 C10 C9 119.5(6) . .
C12 C11 C10 121.4(6) 3_365 .
C10 C12 C11 120.5(6) . 3_365
N1 C13 C14 124.3(7) . .
C13 C14 C15 119.1(6) . .
N2 C15 C14 122.9(6) . .
N2 C15 C16 120.1(7) . .
C14 C15 C16 117.0(6) . .
C17 C16 C15 119.7(7) . .
N1 C17 C16 123.3(6) . .
N3 C18 C22 122.7(6) . .
N3 C18 C19 120.0(6) . .
C22 C18 C19 117.2(6) . .
C20 C19 C18 118.7(6) . .
N4 C20 C19 123.6(6) . .
N4 C21 C22 122.5(6) . .
C21 C22 C18 120.0(6) . .
C17 N1 C13 116.5(6) . .
C17 N1 Zn1 120.4(4) . .
C13 N1 Zn1 123.1(4) . .
C15 N2 N3 118.6(7) . .
C18 N3 N2 118.1(6) . .
C20 N4 C21 117.8(6) . .
C20 N4 Zn1 124.6(4) . 2_655
C21 N4 Zn1 117.4(4) . 2_655
C1 O1 Zn1 115.8(4) . .
C5 O4 Zn1 108.4(4) . 4_575
C7 O5 C9 117.8(5) . .
O1 Zn1 O4 104.29(18) . 4_676
O1 Zn1 N4 113.81(19) . 2_645
O4 Zn1 N4 121.6(2) 4_676 2_645
O1 Zn1 N1 99.50(19) . .
O4 Zn1 N1 108.6(2) 4_676 .
N4 Zn1 N1 106.8(2) 2_645 .

loop_
_geom_bond_atom_site_label_1
_geom_bond_atom_site_label_2
_geom_bond_distance
_geom_bond_site_symmetry_2
C1 O2 1.231(7) .
C1 O1 1.299(7) .
C1 C2 1.499(7) .
C2 C3 1.364(8) .
C2 C8 1.381(7) .
C3 C4 1.383(7) .
C4 C6 1.375(8) .
C4 C5 1.512(8) .
C5 O3 1.248(7) .
C5 O4 1.263(7) .
C6 C7 1.390(8) .
C7 O5 1.371(7) .
C7 C8 1.389(7) .
C9 O5 1.409(7) .
C9 C10 1.514(9) .
C10 C12 1.386(9) .
C10 C11 1.363(8) .
C11 C12 1.371(9) 3_365
C12 C11 1.371(9) 3_365
C13 N1 1.345(7) .
C13 C14 1.367(10) .
C14 C15 1.393(10) .
C15 N2 1.368(9) .
C15 C16 1.402(9) .
C16 C17 1.372(9) .
C17 N1 1.343(8) .
C18 N3 1.367(8) .
C18 C22 1.371(9) .
C18 C19 1.403(9) .
C19 C20 1.401(10) .
C20 N4 1.298(9) .
C21 N4 1.354(8) .
C21 C22 1.384(9) .
N1 Zn1 2.048(5) .
N2 N3 1.385(8) .
N4 Zn1 2.025(5) 2_655
O1 Zn1 1.954(4) .
O4 Zn1 1.974(5) 4_575
Zn1 O4 1.974(5) 4_676
Zn1 N4 2.025(5) 2_645
